data_1513823
loop_
_publ_author_name
'Shi, Yi-Ming'
'Yang, Jie'
'Xu, Li'
'Li, Xiao-Nian'
'Shang, Shan-Zhai'
'Cao, Peng'
'Xiao, Wei-Lie'
'Sun, Han-Dong'

_publ_section_title
;
 Structural Characterization and Antioxidative Activity of Lancifonins:
 Unique Nortriterpenoids from Schisandra lancifolia.
;
_journal_issue 5
_journal_name_full 'Organic letters'
_journal_page_first 1370
_journal_page_last 1373
_journal_paper_doi 10.1021/ol5001186
_journal_volume 16
_journal_year 2014
_chemical_absolute_configuration ad
_chemical_formula_moiety 'C29 H34 O11'
_chemical_formula_sum 'C29 H34 O11'
_chemical_formula_weight 558.56
_chemical_name_systematic
; 
 ? 
;
_space_group_IT_number 19
_symmetry_cell_setting orthorhombic
_symmetry_space_group_name_Hall 'P 2ac 2ab'
_symmetry_space_group_name_H-M 'P 21 21 21'
_atom_sites_solution_hydrogens geom
_atom_sites_solution_primary direct
_atom_sites_solution_secondary difmap
_audit_creation_method SHELXL-97
_cell_angle_alpha 90.00
_cell_angle_beta 90.00
_cell_angle_gamma 90.00
_cell_formula_units_Z 4
_cell_length_a 11.6577(2)
_cell_length_b 12.3190(2)
_cell_length_c 18.3198(3)
_cell_measurement_reflns_used 9926
_cell_measurement_temperature 100(2)
_cell_measurement_theta_max 69.05
_cell_measurement_theta_min 3.79
_cell_volume 2630.93(8)
_computing_cell_refinement 'Bruker SAINT'
_computing_data_collection 'Bruker APEX2'
_computing_data_reduction 'Bruker SAINT'
_computing_molecular_graphics 'Bruker SHELXTL'
_computing_publication_material 'Bruker SHELXTL'
_computing_structure_refinement 'SHELXL-97 (Sheldrick, 2008)'
_computing_structure_solution 'SHELXS-97 (Sheldrick, 2008)'
_diffrn_ambient_temperature 100(2)
_diffrn_measured_fraction_theta_full 0.944
_diffrn_measured_fraction_theta_max 0.944
_diffrn_measurement_device_type 'Bruker APEX-II CCD'
_diffrn_measurement_method '\f and \w scans'
_diffrn_radiation_monochromator graphite
_diffrn_radiation_source 'fine-focus sealed tube'
_diffrn_radiation_type CuK\a
_diffrn_radiation_wavelength 1.54178
_diffrn_reflns_av_R_equivalents 0.0270
_diffrn_reflns_av_sigmaI/netI 0.0300
_diffrn_reflns_limit_h_max 14
_diffrn_reflns_limit_h_min -13
_diffrn_reflns_limit_k_max 13
_diffrn_reflns_limit_k_min -14
_diffrn_reflns_limit_l_max 20
_diffrn_reflns_limit_l_min -20
_diffrn_reflns_number 12013
_diffrn_reflns_theta_full 69.43
_diffrn_reflns_theta_max 69.43
_diffrn_reflns_theta_min 4.32
_exptl_absorpt_coefficient_mu 0.908
_exptl_absorpt_correction_T_max 0.6595
_exptl_absorpt_correction_T_min 0.6118
_exptl_absorpt_correction_type multi-scan
_exptl_absorpt_process_details sadabs
_exptl_crystal_colour colourless
_exptl_crystal_density_diffrn 1.410
_exptl_crystal_density_method 'not measured'
_exptl_crystal_description block
_exptl_crystal_F_000 1184
_exptl_crystal_size_max 0.60
_exptl_crystal_size_mid 0.60
_exptl_crystal_size_min 0.50
_refine_diff_density_max 0.189
_refine_diff_density_min -0.208
_refine_diff_density_rms 0.046
_refine_ls_abs_structure_details 'Flack H D (1983), Acta Cryst. A39, 876-881'
_refine_ls_abs_structure_Flack 0.11(11)
_refine_ls_extinction_coef 0.0127(4)
_refine_ls_extinction_expression Fc^*^=kFc[1+0.001xFc^2^\l^3^/sin(2\q)]^-1/4^
_refine_ls_extinction_method SHELXL
_refine_ls_goodness_of_fit_ref 1.117
_refine_ls_hydrogen_treatment constr
_refine_ls_matrix_type full
_refine_ls_number_parameters 369
_refine_ls_number_reflns 4445
_refine_ls_number_restraints 0
_refine_ls_restrained_S_all 1.117
_refine_ls_R_factor_all 0.0278
_refine_ls_R_factor_gt 0.0277
_refine_ls_shift/su_max 0.000
_refine_ls_shift/su_mean 0.000
_refine_ls_structure_factor_coef Fsqd
_refine_ls_weighting_details 'calc w=1/[\s^2^(Fo^2^)+(0.0273P)^2^+0.7459P] where P=(Fo^2^+2Fc^2^)/3'
_refine_ls_weighting_scheme calc
_refine_ls_wR_factor_gt 0.0688
_refine_ls_wR_factor_ref 0.0689
_reflns_number_gt 4441
_reflns_number_total 4445
_reflns_threshold_expression >2sigma(I)
_cod_data_source_file ol5001186_si_002.cif
_cod_data_source_block cu_ssl39a_0m
_cod_depositor_comments
;
The following automatic conversions were performed:

'_symmetry_cell_setting' value 'Orthorhombic' changed to
'orthorhombic' according to
/usr/data/users/saulius/crontab/automatic-downloads/current/ACS/lib/dictionaries/cif_core.dic
dictionary named 'cif_core.dic' version 2.4.2 from 2011-04-26.

Automatic conversion script
Id: cif_fix_values 2281 2013-09-26 08:29:07Z andrius 
;
_cod_database_code 1513823

loop_
_symmetry_equiv_pos_as_xyz
'x, y, z'
'x+1/2, -y+1/2, -z'
'-x, y+1/2, -z+1/2'
'-x+1/2, -y, z+1/2'

loop_
_atom_site_label
_atom_site_type_symbol
_atom_site_fract_x
_atom_site_fract_y
_atom_site_fract_z
_atom_site_U_iso_or_equiv
_atom_site_adp_type
_atom_site_occupancy
_atom_site_symmetry_multiplicity
_atom_site_calc_flag
_atom_site_refinement_flags
O19 O 0.22947(9) 0.30220(9) 0.59033(6) 0.0196(2) Uani 1 1 d .
H19 H 0.1963 0.2708 0.5555 0.029 Uiso 1 1 calc R
O23 O 0.62762(9) 0.38254(8) 0.78002(5) 0.0179(2) Uani 1 1 d .
O26 O 0.57141(10) 0.39710(9) 0.89695(6) 0.0215(2) Uani 1 1 d .
O17 O 0.64397(10) 0.31867(9) 0.52240(6) 0.0224(3) Uani 1 1 d .
O15 O 0.48726(10) 0.68173(9) 0.58507(6) 0.0259(3) Uani 1 1 d .
H15 H 0.4529 0.7414 0.5811 0.039 Uiso 1 1 calc R
O1 O 0.09072(10) 0.52748(10) 0.74219(7) 0.0268(3) Uani 1 1 d .
O14 O 0.31440(11) 0.74039(9) 0.47970(7) 0.0333(3) Uani 1 1 d .
O9 O 0.41729(9) 0.51193(8) 0.56746(5) 0.0154(2) Uani 1 1 d .
O7 O 0.12685(9) 0.44062(9) 0.54021(6) 0.0223(2) Uani 1 1 d .
C10 C 0.22611(13) 0.46843(12) 0.65321(8) 0.0177(3) Uani 1 1 d .
C8 C 0.26353(13) 0.54816(12) 0.48411(8) 0.0193(3) Uani 1 1 d .
H8 H 0.2582 0.5294 0.4311 0.023 Uiso 1 1 calc R
C14 C 0.33704(14) 0.64752(13) 0.49515(8) 0.0221(3) Uani 1 1 d .
C29 C 0.09059(16) 0.72109(15) 0.72827(10) 0.0319(4) Uani 1 1 d .
H29A H 0.0253 0.7125 0.6951 0.048 Uiso 1 1 calc R
H29B H 0.1362 0.7841 0.7134 0.048 Uiso 1 1 calc R
H29C H 0.0624 0.7320 0.7781 0.048 Uiso 1 1 calc R
C5 C 0.21339(13) 0.59196(13) 0.64945(8) 0.0191(3) Uani 1 1 d .
H5 H 0.2897 0.6273 0.6421 0.023 Uiso 1 1 calc R
C1 C 0.12507(13) 0.43282(13) 0.70192(9) 0.0209(3) Uani 1 1 d .
H1 H 0.0603 0.4037 0.6720 0.025 Uiso 1 1 calc R
C25 C 0.56178(12) 0.55139(13) 0.81437(8) 0.0182(3) Uani 1 1 d .
C4 C 0.16481(13) 0.61968(13) 0.72557(9) 0.0229(3) Uani 1 1 d .
C15 C 0.44823(13) 0.61098(12) 0.53176(8) 0.0188(3) Uani 1 1 d .
C18 C 0.66633(15) 0.47595(15) 0.39710(9) 0.0261(4) Uani 1 1 d .
H18A H 0.6322 0.5049 0.3522 0.039 Uiso 1 1 calc R
H18B H 0.6945 0.4022 0.3882 0.039 Uiso 1 1 calc R
H18C H 0.7304 0.5224 0.4122 0.039 Uiso 1 1 calc R
C11 C 0.38145(13) 0.36807(12) 0.48219(8) 0.0177(3) Uani 1 1 d .
H11A H 0.3205 0.3301 0.4546 0.021 Uiso 1 1 calc R
H11B H 0.4160 0.3149 0.5162 0.021 Uiso 1 1 calc R
C9 C 0.32684(13) 0.45802(12) 0.52651(8) 0.0164(3) Uani 1 1 d .
C20 C 0.68112(13) 0.48060(13) 0.58777(8) 0.0185(3) Uani 1 1 d .
H20 H 0.6406 0.5517 0.5932 0.022 Uiso 1 1 calc R
C17 C 0.63077(13) 0.41690(12) 0.52371(8) 0.0168(3) Uani 1 1 d .
C24 C 0.58733(13) 0.55695(13) 0.74311(8) 0.0180(3) Uani 1 1 d .
H24 H 0.5790 0.6194 0.7131 0.022 Uiso 1 1 calc R
O10 O 0.32806(9) 0.43560(8) 0.69272(5) 0.0157(2) Uani 1 1 d .
C22 C 0.66897(13) 0.41485(12) 0.65636(8) 0.0181(3) Uani 1 1 d .
H22 H 0.6911 0.3407 0.6545 0.022 Uiso 1 1 calc R
C30 C 0.25905(14) 0.63030(13) 0.78249(8) 0.0228(3) Uani 1 1 d .
H30A H 0.2249 0.6478 0.8299 0.034 Uiso 1 1 calc R
H30B H 0.3120 0.6883 0.7681 0.034 Uiso 1 1 calc R
H30C H 0.3011 0.5616 0.7861 0.034 Uiso 1 1 calc R
C21 C 0.80988(14) 0.49954(15) 0.57171(10) 0.0266(4) Uani 1 1 d .
H21A H 0.8452 0.5375 0.6130 0.040 Uiso 1 1 calc R
H21B H 0.8179 0.5437 0.5275 0.040 Uiso 1 1 calc R
H21C H 0.8480 0.4295 0.5645 0.040 Uiso 1 1 calc R
O3 O 0.37657(10) 0.32852(10) 0.78554(6) 0.0286(3) Uani 1 1 d .
C13 C 0.57486(14) 0.47348(13) 0.45808(8) 0.0195(3) Uani 1 1 d .
C2 C 0.17555(14) 0.34585(14) 0.75061(9) 0.0238(3) Uani 1 1 d .
H2A H 0.1469 0.3532 0.8012 0.029 Uiso 1 1 calc R
H2B H 0.1562 0.2725 0.7322 0.029 Uiso 1 1 calc R
C26 C 0.58405(13) 0.43918(13) 0.83763(8) 0.0172(3) Uani 1 1 d .
C23 C 0.62953(13) 0.45270(12) 0.71943(8) 0.0171(3) Uani 1 1 d .
C6 C 0.13041(14) 0.62186(14) 0.58676(9) 0.0251(3) Uani 1 1 d .
H6A H 0.0506 0.6156 0.6048 0.030 Uiso 1 1 calc R
H6B H 0.1434 0.6986 0.5730 0.030 Uiso 1 1 calc R
C3 C 0.30282(14) 0.36538(13) 0.74718(8) 0.0200(3) Uani 1 1 d .
C16 C 0.54228(13) 0.59168(13) 0.47356(8) 0.0204(3) Uani 1 1 d .
H16A H 0.5164 0.6250 0.4272 0.024 Uiso 1 1 calc R
H16B H 0.6123 0.6307 0.4891 0.024 Uiso 1 1 calc R
C7 C 0.14324(14) 0.55154(13) 0.51899(9) 0.0235(3) Uani 1 1 d .
H7 H 0.0848 0.5727 0.4816 0.028 Uiso 1 1 calc R
C27 C 0.52207(14) 0.63593(14) 0.86682(9) 0.0240(3) Uani 1 1 d .
H27A H 0.5099 0.7045 0.8408 0.036 Uiso 1 1 calc R
H27B H 0.5803 0.6463 0.9048 0.036 Uiso 1 1 calc R
H27C H 0.4499 0.6126 0.8894 0.036 Uiso 1 1 calc R
C12 C 0.47357(14) 0.40514(13) 0.42850(8) 0.0198(3) Uani 1 1 d .
H12A H 0.4353 0.4479 0.3898 0.024 Uiso 1 1 calc R
H12B H 0.5060 0.3396 0.4050 0.024 Uiso 1 1 calc R
C19 C 0.22898(13) 0.41292(12) 0.57846(8) 0.0174(3) Uani 1 1 d .

loop_
_atom_site_aniso_label
_atom_site_aniso_U_11
_atom_site_aniso_U_22
_atom_site_aniso_U_33
_atom_site_aniso_U_23
_atom_site_aniso_U_13
_atom_site_aniso_U_12
O19 0.0227(6) 0.0178(5) 0.0181(5) -0.0027(4) -0.0016(4) -0.0050(4)
O23 0.0216(5) 0.0163(5) 0.0159(5) 0.0020(4) -0.0004(4) 0.0001(4)
O26 0.0260(6) 0.0214(5) 0.0171(5) 0.0007(4) -0.0011(4) -0.0042(5)
O17 0.0283(6) 0.0188(6) 0.0202(5) -0.0022(4) 0.0024(4) 0.0035(5)
O15 0.0276(6) 0.0158(6) 0.0344(6) -0.0056(5) -0.0121(5) 0.0027(5)
O1 0.0208(6) 0.0268(6) 0.0328(6) -0.0074(5) 0.0109(5) -0.0036(5)
O14 0.0339(7) 0.0186(6) 0.0476(8) 0.0062(5) -0.0154(6) 0.0020(5)
O9 0.0156(5) 0.0146(5) 0.0159(5) 0.0002(4) -0.0018(4) -0.0013(4)
O7 0.0170(5) 0.0255(6) 0.0245(6) -0.0005(5) -0.0070(4) -0.0017(5)
C10 0.0141(7) 0.0200(8) 0.0189(7) -0.0013(6) -0.0017(6) -0.0011(6)
C8 0.0219(8) 0.0185(7) 0.0176(7) 0.0012(6) -0.0049(6) 0.0011(6)
C14 0.0253(8) 0.0191(8) 0.0219(8) 0.0013(6) -0.0039(6) 0.0006(7)
C29 0.0302(9) 0.0308(10) 0.0347(9) -0.0046(8) 0.0112(8) 0.0077(8)
C5 0.0152(7) 0.0191(8) 0.0230(8) -0.0023(6) 0.0014(6) 0.0022(6)
C1 0.0168(7) 0.0218(8) 0.0242(8) -0.0052(6) 0.0018(6) -0.0026(7)
C25 0.0150(7) 0.0184(7) 0.0211(7) -0.0019(6) -0.0016(6) -0.0013(6)
C4 0.0203(8) 0.0210(8) 0.0275(8) -0.0035(6) 0.0080(6) -0.0016(7)
C15 0.0226(8) 0.0113(7) 0.0225(7) 0.0010(6) -0.0047(6) -0.0011(6)
C18 0.0266(8) 0.0318(9) 0.0199(8) 0.0038(6) 0.0044(7) -0.0032(7)
C11 0.0200(7) 0.0174(7) 0.0157(7) -0.0013(6) -0.0020(6) -0.0016(6)
C9 0.0171(7) 0.0162(7) 0.0158(7) -0.0009(6) -0.0039(6) -0.0022(6)
C20 0.0188(7) 0.0180(7) 0.0188(7) 0.0004(6) -0.0002(6) 0.0015(6)
C17 0.0153(7) 0.0181(8) 0.0169(7) 0.0009(6) 0.0059(6) 0.0000(6)
C24 0.0173(7) 0.0171(7) 0.0194(7) -0.0003(6) -0.0025(6) -0.0011(6)
O10 0.0147(5) 0.0171(5) 0.0153(5) -0.0005(4) -0.0010(4) -0.0013(4)
C22 0.0175(7) 0.0159(7) 0.0209(7) 0.0010(6) -0.0005(6) 0.0007(6)
C30 0.0275(8) 0.0201(8) 0.0208(7) -0.0050(6) 0.0057(6) -0.0032(7)
C21 0.0223(8) 0.0295(9) 0.0280(9) 0.0044(7) 0.0013(7) -0.0040(7)
O3 0.0257(6) 0.0314(6) 0.0287(6) 0.0096(5) -0.0066(5) -0.0039(5)
C13 0.0221(8) 0.0205(8) 0.0160(7) 0.0016(6) 0.0018(6) -0.0014(7)
C2 0.0219(8) 0.0276(9) 0.0218(8) -0.0005(6) 0.0055(6) -0.0063(7)
C26 0.0153(7) 0.0200(7) 0.0164(7) -0.0024(6) -0.0031(6) -0.0031(6)
C23 0.0165(7) 0.0174(7) 0.0174(7) 0.0032(6) -0.0034(6) -0.0025(6)
C6 0.0193(8) 0.0260(8) 0.0299(8) -0.0003(7) -0.0025(7) 0.0066(7)
C3 0.0235(8) 0.0191(7) 0.0174(7) -0.0017(6) 0.0005(6) -0.0042(6)
C16 0.0217(8) 0.0190(8) 0.0204(7) 0.0059(6) -0.0027(6) -0.0039(6)
C7 0.0200(8) 0.0247(8) 0.0257(8) 0.0024(7) -0.0078(7) 0.0020(6)
C27 0.0256(8) 0.0237(8) 0.0227(8) -0.0049(7) 0.0006(6) 0.0021(7)
C12 0.0248(8) 0.0196(8) 0.0150(7) -0.0009(6) 0.0004(6) 0.0002(7)
C19 0.0156(7) 0.0183(7) 0.0184(7) -0.0022(6) -0.0028(6) -0.0012(6)

loop_
_atom_type_symbol
_atom_type_description
_atom_type_scat_dispersion_real
_atom_type_scat_dispersion_imag
_atom_type_scat_source
C C 0.0181 0.0091 'International Tables Vol C Tables 4.2.6.8 and 6.1.1.4'
H H 0.0000 0.0000 'International Tables Vol C Tables 4.2.6.8 and 6.1.1.4'
O O 0.0492 0.0322 'International Tables Vol C Tables 4.2.6.8 and 6.1.1.4'

loop_
_geom_angle_atom_site_label_1
_geom_angle_atom_site_label_2
_geom_angle_atom_site_label_3
_geom_angle
C19 O19 H19 109.5
C26 O23 C23 107.60(11)
C15 O15 H15 109.5
C1 O1 C4 111.08(11)
C15 O9 C9 109.67(10)
C19 O7 C7 104.51(11)
O10 C10 C5 112.30(12)
O10 C10 C19 107.71(12)
C5 C10 C19 113.95(13)
O10 C10 C1 104.96(11)
C5 C10 C1 103.59(12)
C19 C10 C1 114.04(12)
C14 C8 C7 116.07(13)
C14 C8 C9 104.17(12)
C7 C8 C9 104.23(12)
C14 C8 H8 110.6
C7 C8 H8 110.6
C9 C8 H8 110.6
O14 C14 C8 127.83(15)
O14 C14 C15 124.58(15)
C8 C14 C15 107.58(12)
C4 C29 H29A 109.5
C4 C29 H29B 109.5
H29A C29 H29B 109.5
C4 C29 H29C 109.5
H29A C29 H29C 109.5
H29B C29 H29C 109.5
C10 C5 C4 102.41(13)
C10 C5 C6 109.33(13)
C4 C5 C6 112.88(13)
C10 C5 H5 110.6
C4 C5 H5 110.6
C6 C5 H5 110.6
O1 C1 C2 112.35(13)
O1 C1 C10 106.21(12)
C2 C1 C10 104.22(13)
O1 C1 H1 111.2
C2 C1 H1 111.2
C10 C1 H1 111.2
C24 C25 C26 106.93(14)
C24 C25 C27 131.37(15)
C26 C25 C27 121.67(14)
O1 C4 C29 107.22(13)
O1 C4 C30 110.58(13)
C29 C4 C30 108.55(14)
O1 C4 C5 103.51(12)
C29 C4 C5 114.84(14)
C30 C4 C5 111.94(13)
O15 C15 O9 107.29(12)
O15 C15 C14 113.75(13)
O9 C15 C14 103.77(12)
O15 C15 C16 110.46(13)
O9 C15 C16 111.26(12)
C14 C15 C16 110.11(12)
C13 C18 H18A 109.5
C13 C18 H18B 109.5
H18A C18 H18B 109.5
C13 C18 H18C 109.5
H18A C18 H18C 109.5
H18B C18 H18C 109.5
C9 C11 C12 114.99(13)
C9 C11 H11A 108.5
C12 C11 H11A 108.5
C9 C11 H11B 108.5
C12 C11 H11B 108.5
H11A C11 H11B 107.5
O9 C9 C11 107.81(12)
O9 C9 C8 106.13(11)
C11 C9 C8 117.25(12)
O9 C9 C19 111.83(11)
C11 C9 C19 111.58(12)
C8 C9 C19 102.13(12)
C22 C20 C17 109.22(12)
C22 C20 C21 109.39(13)
C17 C20 C21 107.69(13)
C22 C20 H20 110.2
C17 C20 H20 110.2
C21 C20 H20 110.2
O17 C17 C20 118.41(14)
O17 C17 C13 119.25(13)
C20 C17 C13 122.08(12)
C25 C24 C23 108.85(14)
C25 C24 H24 125.6
C23 C24 H24 125.6
C3 O10 C10 111.62(11)
C23 C22 C20 124.84(14)
C23 C22 H22 117.6
C20 C22 H22 117.6
C4 C30 H30A 109.5
C4 C30 H30B 109.5
H30A C30 H30B 109.5
C4 C30 H30C 109.5
H30A C30 H30C 109.5
H30B C30 H30C 109.5
C20 C21 H21A 109.5
C20 C21 H21B 109.5
H21A C21 H21B 109.5
C20 C21 H21C 109.5
H21A C21 H21C 109.5
H21B C21 H21C 109.5
C16 C13 C17 113.09(12)
C16 C13 C18 106.65(13)
C17 C13 C18 106.40(13)
C16 C13 C12 113.12(13)
C17 C13 C12 110.55(12)
C18 C13 C12 106.50(12)
C3 C2 C1 104.22(13)
C3 C2 H2A 110.9
C1 C2 H2A 110.9
C3 C2 H2B 110.9
C1 C2 H2B 110.9
H2A C2 H2B 108.9
O26 C26 O23 121.34(14)
O26 C26 C25 129.82(14)
O23 C26 C25 108.82(12)
C22 C23 O23 118.44(13)
C22 C23 C24 133.82(14)
O23 C23 C24 107.72(12)
C7 C6 C5 114.15(13)
C7 C6 H6A 108.7
C5 C6 H6A 108.7
C7 C6 H6B 108.7
C5 C6 H6B 108.7
H6A C6 H6B 107.6
O3 C3 O10 121.21(14)
O3 C3 C2 128.45(15)
O10 C3 C2 110.34(13)
C13 C16 C15 116.70(12)
C13 C16 H16A 108.1
C15 C16 H16A 108.1
C13 C16 H16B 108.1
C15 C16 H16B 108.1
H16A C16 H16B 107.3
O7 C7 C6 107.96(13)
O7 C7 C8 102.00(12)
C6 C7 C8 116.31(13)
O7 C7 H7 110.1
C6 C7 H7 110.1
C8 C7 H7 110.1
C25 C27 H27A 109.5
C25 C27 H27B 109.5
H27A C27 H27B 109.5
C25 C27 H27C 109.5
H27A C27 H27C 109.5
H27B C27 H27C 109.5
C11 C12 C13 118.28(12)
C11 C12 H12A 107.7
C13 C12 H12A 107.7
C11 C12 H12B 107.7
C13 C12 H12B 107.7
H12A C12 H12B 107.1
O19 C19 O7 108.53(12)
O19 C19 C10 107.47(12)
O7 C19 C10 108.36(12)
O19 C19 C9 115.94(12)
O7 C19 C9 102.85(11)
C10 C19 C9 113.33(12)

loop_
_geom_bond_atom_site_label_1
_geom_bond_atom_site_label_2
_geom_bond_distance
O19 C19 1.3812(19)
O19 H19 0.8400
O23 C26 1.3634(18)
O23 C23 1.4069(18)
O26 C26 1.2129(19)
O17 C17 1.2200(19)
O15 C15 1.3856(19)
O15 H15 0.8400
O1 C1 1.4369(19)
O1 C4 1.459(2)
O14 C14 1.208(2)
O9 C15 1.4306(18)
O9 C9 1.4546(17)
O7 C19 1.4230(18)
O7 C7 1.433(2)
C10 O10 1.4491(18)
C10 C5 1.531(2)
C10 C19 1.531(2)
C10 C1 1.541(2)
C8 C14 1.508(2)
C8 C7 1.542(2)
C8 C9 1.543(2)
C8 H8 1.0000
C14 C15 1.527(2)
C29 C4 1.520(2)
C29 H29A 0.9800
C29 H29B 0.9800
C29 H29C 0.9800
C5 C4 1.543(2)
C5 C6 1.546(2)
C5 H5 1.0000
C1 C2 1.513(2)
C1 H1 1.0000
C25 C24 1.341(2)
C25 C26 1.470(2)
C25 C27 1.491(2)
C4 C30 1.520(2)
C15 C16 1.548(2)
C18 C13 1.545(2)
C18 H18A 0.9800
C18 H18B 0.9800
C18 H18C 0.9800
C11 C9 1.514(2)
C11 C12 1.526(2)
C11 H11A 0.9900
C11 H11B 0.9900
C9 C19 1.586(2)
C20 C22 1.502(2)
C20 C17 1.529(2)
C20 C21 1.547(2)
C20 H20 1.0000
C17 C13 1.535(2)
C24 C23 1.442(2)
C24 H24 0.9500
O10 C3 1.3528(19)
C22 C23 1.328(2)
C22 H22 0.9500
C30 H30A 0.9800
C30 H30B 0.9800
C30 H30C 0.9800
C21 H21A 0.9800
C21 H21B 0.9800
C21 H21C 0.9800
O3 C3 1.200(2)
C13 C16 1.531(2)
C13 C12 1.548(2)
C2 C3 1.504(2)
C2 H2A 0.9900
C2 H2B 0.9900
C6 C7 1.521(2)
C6 H6A 0.9900
C6 H6B 0.9900
C16 H16A 0.9900
C16 H16B 0.9900
C7 H7 1.0000
C27 H27A 0.9800
C27 H27B 0.9800
C27 H27C 0.9800
C12 H12A 0.9900
C12 H12B 0.9900

loop_
_geom_hbond_atom_site_label_D
_geom_hbond_atom_site_label_H
_geom_hbond_atom_site_label_A
_geom_hbond_distance_DH
_geom_hbond_distance_HA
_geom_hbond_distance_DA
_geom_hbond_angle_DHA
_geom_hbond_site_symmetry_A
O19 H19 O17 0.84 1.90 2.7342(15) 169.5 2_456
O15 H15 O26 0.84 1.98 2.7596(16) 154.0 3_656
O15 H15 O14 0.84 2.46 2.8826(17) 111.9 .

loop_
_geom_torsion_atom_site_label_1
_geom_torsion_atom_site_label_2
_geom_torsion_atom_site_label_3
_geom_torsion_atom_site_label_4
_geom_torsion
C7 C8 C14 O14 -56.0(2)
C9 C8 C14 O14 -169.94(17)
C7 C8 C14 C15 122.90(14)
C9 C8 C14 C15 8.96(16)
O10 C10 C5 C4 -79.15(14)
C19 C10 C5 C4 158.03(13)
C1 C10 C5 C4 33.57(15)
O10 C10 C5 C6 160.92(12)
C19 C10 C5 C6 38.10(18)
C1 C10 C5 C6 -86.37(14)
C4 O1 C1 C2 110.86(14)
C4 O1 C1 C10 -2.47(17)
O10 C10 C1 O1 97.84(13)
C5 C10 C1 O1 -20.11(15)
C19 C10 C1 O1 -144.52(13)
O10 C10 C1 C2 -20.99(15)
C5 C10 C1 C2 -138.94(13)
C19 C10 C1 C2 96.65(15)
C1 O1 C4 C29 145.63(14)
C1 O1 C4 C30 -96.19(15)
C1 O1 C4 C5 23.85(17)
C10 C5 C4 O1 -35.17(15)
C6 C5 C4 O1 82.26(16)
C10 C5 C4 C29 -151.70(14)
C6 C5 C4 C29 -34.3(2)
C10 C5 C4 C30 83.94(15)
C6 C5 C4 C30 -158.63(14)
C9 O9 C15 O15 151.29(12)
C9 O9 C15 C14 30.59(14)
C9 O9 C15 C16 -87.78(14)
O14 C14 C15 O15 38.8(2)
C8 C14 C15 O15 -140.17(14)
O14 C14 C15 O9 155.02(16)
C8 C14 C15 O9 -23.93(15)
O14 C14 C15 C16 -85.8(2)
C8 C14 C15 C16 95.23(14)
C15 O9 C9 C11 100.94(13)
C15 O9 C9 C8 -25.46(15)
C15 O9 C9 C19 -136.04(12)
C12 C11 C9 O9 -59.07(16)
C12 C11 C9 C8 60.51(17)
C12 C11 C9 C19 177.76(12)
C14 C8 C9 O9 9.04(15)
C7 C8 C9 O9 -113.08(13)
C14 C8 C9 C11 -111.43(14)
C7 C8 C9 C11 126.45(14)
C14 C8 C9 C19 126.30(12)
C7 C8 C9 C19 4.19(14)
C22 C20 C17 O17 -37.01(19)
C21 C20 C17 O17 81.69(17)
C22 C20 C17 C13 148.95(13)
C21 C20 C17 C13 -92.35(16)
C26 C25 C24 C23 -1.98(17)
C27 C25 C24 C23 175.95(15)
C5 C10 O10 C3 126.20(13)
C19 C10 O10 C3 -107.53(13)
C1 C10 O10 C3 14.34(15)
C17 C20 C22 C23 -132.85(15)
C21 C20 C22 C23 109.52(18)
O17 C17 C13 C16 168.47(14)
C20 C17 C13 C16 -17.54(19)
O17 C17 C13 C18 -74.78(18)
C20 C17 C13 C18 99.21(16)
O17 C17 C13 C12 40.46(19)
C20 C17 C13 C12 -145.54(14)
O1 C1 C2 C3 -94.67(15)
C10 C1 C2 C3 19.88(16)
C23 O23 C26 O26 178.95(13)
C23 O23 C26 C25 -2.59(15)
C24 C25 C26 O26 -178.81(16)
C27 C25 C26 O26 3.0(2)
C24 C25 C26 O23 2.90(16)
C27 C25 C26 O23 -175.27(13)
C20 C22 C23 O23 -177.31(13)
C20 C22 C23 C24 0.9(3)
C26 O23 C23 C22 -179.96(13)
C26 O23 C23 C24 1.39(15)
C25 C24 C23 C22 -177.90(17)
C25 C24 C23 O23 0.46(17)
C10 C5 C6 C7 -38.45(19)
C4 C5 C6 C7 -151.73(14)
C10 O10 C3 O3 179.38(15)
C10 O10 C3 C2 -1.46(17)
C1 C2 C3 O3 166.83(16)
C1 C2 C3 O10 -12.25(17)
C17 C13 C16 C15 -65.15(17)
C18 C13 C16 C15 178.24(13)
C12 C13 C16 C15 61.50(17)
O15 C15 C16 C13 125.84(14)
O9 C15 C16 C13 6.80(18)
C14 C15 C16 C13 -107.69(15)
C19 O7 C7 C6 -73.58(14)
C19 O7 C7 C8 49.46(14)
C5 C6 C7 O7 57.11(18)
C5 C6 C7 C8 -56.71(19)
C14 C8 C7 O7 -145.24(13)
C9 C8 C7 O7 -31.33(14)
C14 C8 C7 C6 -28.06(19)
C9 C8 C7 C6 85.84(16)
C9 C11 C12 C13 54.36(19)
C16 C13 C12 C11 -76.04(17)
C17 C13 C12 C11 51.95(18)
C18 C13 C12 C11 167.13(14)
C7 O7 C19 O19 -169.97(12)
C7 O7 C19 C10 73.61(14)
C7 O7 C19 C9 -46.63(14)
O10 C10 C19 O19 60.38(15)
C5 C10 C19 O19 -174.32(12)
C1 C10 C19 O19 -55.66(17)
O10 C10 C19 O7 177.48(11)
C5 C10 C19 O7 -57.22(16)
C1 C10 C19 O7 61.44(16)
O10 C10 C19 C9 -69.05(15)
C5 C10 C19 C9 56.25(17)
C1 C10 C19 C9 174.91(12)
O9 C9 C19 O19 -104.14(14)
C11 C9 C19 O19 16.71(17)
C8 C9 C19 O19 142.77(12)
O9 C9 C19 O7 137.60(11)
C11 C9 C19 O7 -101.55(13)
C8 C9 C19 O7 24.51(14)
O9 C9 C19 C10 20.84(17)
C11 C9 C19 C10 141.69(13)
C8 C9 C19 C10 -92.25(14)
